data_4509070
loop_
_publ_author_name
'Demadis, Konstantinos D.'
'Barouda, Eleni'
'Stavgianoudaki, Nikoleta'
'Zhao, Hong'

_publ_section_title
;
 Inorganic&#x2212;Organic Hybrid Molecular Ribbons Based on
 Chelating/Bridging, &#x201C;Pincer&#x201D; Tetraphosphonates, and
 Alkaline-Earth Metals
;
_journal_issue 3
_journal_name_full 'Crystal Growth &amp; Design'
_journal_page_first 1250
_journal_paper_doi 10.1021/cg800748f
_journal_volume 9
_journal_year 2009
_chemical_formula_sum 'C6 H26 N4 O12 P4'
_chemical_formula_weight 470.19
_chemical_name_systematic
; 
 ? 
;
_space_group_IT_number 14
_symmetry_cell_setting monoclinic
_symmetry_space_group_name_Hall '-P 2ybc'
_symmetry_space_group_name_H-M 'P 1 21/c 1'
_atom_sites_solution_hydrogens geom
_atom_sites_solution_primary direct
_atom_sites_solution_secondary difmap
_audit_creation_method SHELXL-97
_cell_angle_alpha 90.00
_cell_angle_beta 98.758(11)
_cell_angle_gamma 90.00
_cell_formula_units_Z 2
_cell_length_a 8.0117(17)
_cell_length_b 6.8313(9)
_cell_length_c 16.5259(17)
_cell_measurement_temperature 298(2)
_cell_volume 893.9(2)
_computing_cell_refinement 'Bruker SMART'
_computing_data_collection 'Bruker SMART'
_computing_data_reduction 'Bruker SHELXTL'
_computing_molecular_graphics 'Bruker SHELXTL'
_computing_publication_material 'Bruker SHELXTL'
_computing_structure_refinement 'SHELXL-97 (Sheldrick, 1997)'
_computing_structure_solution 'SHELXS-97 (Sheldrick, 1990)'
_diffrn_ambient_temperature 298(2)
_diffrn_measured_fraction_theta_full 0.903
_diffrn_measured_fraction_theta_max 0.903
_diffrn_measurement_device_type 'CCD area detector'
_diffrn_measurement_method 'phi and omega scans'
_diffrn_radiation_monochromator graphite
_diffrn_radiation_source 'fine-focus sealed tube'
_diffrn_radiation_type MoK\a
_diffrn_radiation_wavelength 0.71073
_diffrn_reflns_av_R_equivalents 0.0224
_diffrn_reflns_av_sigmaI/netI 0.0189
_diffrn_reflns_limit_h_max 10
_diffrn_reflns_limit_h_min -10
_diffrn_reflns_limit_k_max 7
_diffrn_reflns_limit_k_min -8
_diffrn_reflns_limit_l_max 19
_diffrn_reflns_limit_l_min -21
_diffrn_reflns_number 5524
_diffrn_reflns_theta_full 28.20
_diffrn_reflns_theta_max 28.20
_diffrn_reflns_theta_min 2.49
_exptl_absorpt_coefficient_mu 0.491
_exptl_absorpt_correction_type none
_exptl_crystal_colour COLORLESS
_exptl_crystal_density_diffrn 1.747
_exptl_crystal_density_method 'not measured'
_exptl_crystal_description BLOCK
_exptl_crystal_F_000 492
_exptl_crystal_size_max 0.25
_exptl_crystal_size_mid 0.18
_exptl_crystal_size_min 0.08
_refine_diff_density_max 0.420
_refine_diff_density_min -0.470
_refine_diff_density_rms 0.098
_refine_ls_extinction_method none
_refine_ls_goodness_of_fit_ref 1.146
_refine_ls_hydrogen_treatment mixed
_refine_ls_matrix_type full
_refine_ls_number_parameters 138
_refine_ls_number_reflns 1982
_refine_ls_number_restraints 0
_refine_ls_restrained_S_all 1.146
_refine_ls_R_factor_all 0.0385
_refine_ls_R_factor_gt 0.0341
_refine_ls_shift/su_max 0.001
_refine_ls_shift/su_mean 0.000
_refine_ls_structure_factor_coef Fsqd
_refine_ls_weighting_details 'calc w=1/[\s^2^(Fo^2^)+(0.0527P)^2^+0.4794P] where P=(Fo^2^+2Fc^2^)/3'
_refine_ls_weighting_scheme calc
_refine_ls_wR_factor_gt 0.0935
_refine_ls_wR_factor_ref 0.0961
_reflns_number_gt 1794
_reflns_number_total 1982
_reflns_threshold_expression >2sigma(I)
_cod_data_source_file cg800748fsup1.cif
_cod_data_source_block (NH4)2(EDTMP)
_cod_depositor_comments
;
The following automatic conversions were performed:

'_symmetry_cell_setting' value 'Monoclinic' changed to 'monoclinic'
according to /home/saulius/struct/CIF-dictionaries/cif_core.dic
dictionary named 'cif_core.dic' version 2.4.2 from 2011-04-26.

Automatic conversion script
Id: cif_fix_values 1891 2012-01-12 08:04:46Z andrius 
;
_cod_original_sg_symbol_H-M P2(1)/c
_cod_database_code 4509070

loop_
_symmetry_equiv_pos_as_xyz
'x, y, z'
'-x, y+1/2, -z+1/2'
'-x, -y, -z'
'x, -y-1/2, z-1/2'

loop_
_atom_site_label
_atom_site_type_symbol
_atom_site_fract_x
_atom_site_fract_y
_atom_site_fract_z
_atom_site_U_iso_or_equiv
_atom_site_adp_type
_atom_site_occupancy
_atom_site_symmetry_multiplicity
_atom_site_calc_flag
_atom_site_refinement_flags
C1 C 0.2522(2) 0.2541(3) 0.93440(11) 0.0204(4) Uani 1 1 d .
H1A H 0.2031 0.3793 0.9162 0.024 Uiso 1 1 calc R
H1B H 0.1601 0.1654 0.9399 0.024 Uiso 1 1 calc R
C2 C 0.2544(2) 0.3583(3) 1.07864(11) 0.0207(4) Uani 1 1 d .
H2A H 0.2135 0.4875 1.0611 0.025 Uiso 1 1 calc R
H2C H 0.3284 0.3737 1.1304 0.025 Uiso 1 1 calc R
C3 C 0.5169(2) 0.3962(3) 1.01613(11) 0.0190(4) Uani 1 1 d .
H3A H 0.5872 0.3288 0.9822 0.023 Uiso 1 1 calc R
H3B H 0.5786 0.4022 1.0713 0.023 Uiso 1 1 calc R
N1 N 0.35708(18) 0.2808(2) 1.01694(9) 0.0164(3) Uani 1 1 d .
O1 O 0.48339(19) 0.0046(2) 0.89438(10) 0.0332(4) Uani 1 1 d .
O2 O 0.22363(19) 0.0573(2) 0.79559(9) 0.0312(3) Uani 1 1 d .
H2B H 0.1796 0.1375 0.7620 0.047 Uiso 1 1 calc R
O3 O 0.44316(18) 0.3275(2) 0.81546(9) 0.0274(3) Uani 1 1 d .
O4 O 0.03068(19) 0.2864(2) 1.17527(9) 0.0336(4) Uani 1 1 d .
O5 O -0.07689(17) 0.2602(2) 1.02628(9) 0.0276(3) Uani 1 1 d .
H5A H -0.0848 0.1748 0.9911 0.041 Uiso 1 1 calc R
O6 O 0.11895(17) -0.0026(2) 1.09052(8) 0.0252(3) Uani 1 1 d .
N2 N 0.2683(3) 0.6535(3) 0.74331(12) 0.0281(4) Uani 1 1 d .
P1 P 0.36761(6) 0.15867(7) 0.85562(3) 0.02000(15) Uani 1 1 d .
P2 P 0.07335(6) 0.20987(7) 1.09621(3) 0.01981(15) Uani 1 1 d .
H1 H 0.399(3) 0.175(4) 1.0347(15) 0.030(6) Uiso 1 1 d .
H5 H 0.214(3) 0.613(4) 0.6899(17) 0.034(7) Uiso 1 1 d .
H2 H 0.312(4) 0.555(5) 0.7652(19) 0.041(8) Uiso 1 1 d .
H3 H 0.189(4) 0.701(5) 0.769(2) 0.055(9) Uiso 1 1 d .
H4 H 0.347(5) 0.740(5) 0.737(2) 0.063(10) Uiso 1 1 d .

loop_
_atom_site_aniso_label
_atom_site_aniso_U_11
_atom_site_aniso_U_22
_atom_site_aniso_U_33
_atom_site_aniso_U_23
_atom_site_aniso_U_13
_atom_site_aniso_U_12
C1 0.0171(8) 0.0242(10) 0.0199(9) -0.0015(7) 0.0032(7) -0.0031(7)
C2 0.0208(8) 0.0211(9) 0.0218(9) -0.0028(7) 0.0081(7) -0.0029(7)
C3 0.0138(7) 0.0185(9) 0.0248(9) 0.0026(7) 0.0026(7) -0.0025(6)
N1 0.0153(7) 0.0162(7) 0.0182(7) 0.0012(6) 0.0043(6) -0.0008(5)
O1 0.0373(8) 0.0304(8) 0.0327(8) 0.0097(6) 0.0081(6) 0.0146(6)
O2 0.0413(8) 0.0255(8) 0.0243(7) -0.0007(6) -0.0027(6) -0.0039(6)
O3 0.0300(7) 0.0244(7) 0.0302(8) 0.0057(6) 0.0126(6) 0.0002(6)
O4 0.0289(8) 0.0473(9) 0.0272(8) -0.0119(7) 0.0127(6) -0.0110(7)
O5 0.0218(7) 0.0284(8) 0.0313(8) -0.0035(6) -0.0003(6) 0.0037(5)
O6 0.0269(7) 0.0236(7) 0.0236(7) 0.0012(5) -0.0011(5) -0.0038(5)
N2 0.0306(9) 0.0249(10) 0.0291(10) -0.0021(7) 0.0060(8) 0.0006(8)
P1 0.0232(3) 0.0189(3) 0.0186(2) 0.00237(17) 0.00542(18) 0.00284(17)
P2 0.0174(2) 0.0233(3) 0.0194(3) -0.00158(17) 0.00501(18) -0.00368(17)

loop_
_atom_type_symbol
_atom_type_description
_atom_type_scat_dispersion_real
_atom_type_scat_dispersion_imag
_atom_type_scat_source
C C 0.0033 0.0016 'International Tables Vol C Tables 4.2.6.8 and 6.1.1.4'
H H 0.0000 0.0000 'International Tables Vol C Tables 4.2.6.8 and 6.1.1.4'
N N 0.0061 0.0033 'International Tables Vol C Tables 4.2.6.8 and 6.1.1.4'
P P 0.1023 0.0942 'International Tables Vol C Tables 4.2.6.8 and 6.1.1.4'
O O 0.0106 0.0060 'International Tables Vol C Tables 4.2.6.8 and 6.1.1.4'

loop_
_geom_angle_atom_site_label_1
_geom_angle_atom_site_label_2
_geom_angle_atom_site_label_3
_geom_angle
_geom_angle_site_symmetry_1
_geom_angle_site_symmetry_3
N1 C1 P1 114.65(12) . .
N1 C1 H1A 108.6 . .
P1 C1 H1A 108.6 . .
N1 C1 H1B 108.6 . .
P1 C1 H1B 108.6 . .
H1A C1 H1B 107.6 . .
N1 C2 P2 116.25(12) . .
N1 C2 H2A 108.2 . .
P2 C2 H2A 108.2 . .
N1 C2 H2C 108.2 . .
P2 C2 H2C 108.2 . .
H2A C2 H2C 107.4 . .
N1 C3 C3 112.59(17) . 3_667
N1 C3 H3A 109.1 . .
C3 C3 H3A 109.1 3_667 .
N1 C3 H3B 109.1 . .
C3 C3 H3B 109.1 3_667 .
H3A C3 H3B 107.8 . .
C1 N1 C2 111.81(14) . .
C1 N1 C3 114.52(14) . .
C2 N1 C3 112.12(14) . .
C1 N1 H1 110.7(17) . .
C2 N1 H1 107.4(18) . .
C3 N1 H1 99.5(17) . .
P1 O2 H2B 109.5 . .
P2 O5 H5A 109.5 . .
H5 N2 H2 106(3) . .
H5 N2 H3 107(3) . .
H2 N2 H3 113(3) . .
H5 N2 H4 108(3) . .
H2 N2 H4 110(3) . .
H3 N2 H4 113(3) . .
O1 P1 O3 117.90(9) . .
O1 P1 O2 108.21(9) . .
O3 P1 O2 111.54(8) . .
O1 P1 C1 107.25(9) . .
O3 P1 C1 108.80(9) . .
O2 P1 C1 101.86(9) . .
O4 P2 O6 118.85(9) . .
O4 P2 O5 108.31(9) . .
O6 P2 O5 109.33(8) . .
O4 P2 C2 103.73(9) . .
O6 P2 C2 108.63(8) . .
O5 P2 C2 107.36(9) . .

loop_
_geom_bond_atom_site_label_1
_geom_bond_atom_site_label_2
_geom_bond_distance
_geom_bond_site_symmetry_2
C1 N1 1.500(2) .
C1 P1 1.8279(19) .
C1 H1A 0.9700 .
C1 H1B 0.9700 .
C2 N1 1.501(2) .
C2 P2 1.8287(19) .
C2 H2A 0.9700 .
C2 H2C 0.9700 .
C3 N1 1.505(2) .
C3 C3 1.525(3) 3_667
C3 H3A 0.9700 .
C3 H3B 0.9700 .
N1 H1 0.83(3) .
O1 P1 1.4821(14) .
O2 P1 1.5639(15) .
O2 H2B 0.8200 .
O3 P1 1.5030(14) .
O4 P2 1.4943(15) .
O5 P2 1.5745(14) .
O5 H5A 0.8200 .
O6 P2 1.5032(15) .
N2 H5 0.96(3) .
N2 H2 0.82(3) .
N2 H3 0.88(4) .
N2 H4 0.89(4) .
